data_4020332
loop_
_publ_author_name
'Alberto Avenoza'
'Jes\'us H. Busto'
'Gonzalo Jim\'enez Os\'es'
'Jes\'us M. Peregrina'

_journal_name_full 'Journal of Organic Chemistry'
_journal_page_first 5721
_journal_page_last 5724
_journal_paper_doi 10.1021/jo0505371
_journal_volume 70
_journal_year 2005
_chemical_formula_sum 'C21 H23 F3 N2 O6 S'
_chemical_formula_weight 488.47
_space_group_IT_number 1
_symmetry_cell_setting triclinic
_symmetry_space_group_name_Hall 'P 1'
_symmetry_space_group_name_H-M 'P 1'
_cell_angle_alpha 65.8700(15)
_cell_angle_beta 83.0860(15)
_cell_angle_gamma 81.8920(18)
_cell_formula_units_Z 2
_cell_length_a 5.4150(2)
_cell_length_b 13.6880(5)
_cell_length_c 16.8490(7)
_cell_measurement_temperature 293(2)
_cell_volume 1125.62(7)
_diffrn_ambient_temperature 293(2)
_exptl_crystal_density_diffrn 1.441
_cod_database_code 4020332

loop_
_symmetry_equiv_pos_as_xyz
'x, y, z'

loop_
_atom_site_label
_atom_site_type_symbol
_atom_site_fract_x
_atom_site_fract_y
_atom_site_fract_z
_atom_site_U_iso_or_equiv
_atom_site_adp_type
_atom_site_occupancy
_atom_site_symmetry_multiplicity
_atom_site_calc_flag
_atom_site_refinement_flags
_atom_site_disorder_assembly
_atom_site_disorder_group
S1 S 0.64813(16) 0.14037(8) -0.11612(6) 0.0369(2) Uani 1 1 d . . .
S2 S 1.07827(16) -0.35394(8) 0.58287(6) 0.0370(2) Uani 1 1 d . . .
O3 O 1.1316(5) -0.2508(2) 0.09595(18) 0.0398(6) Uani 1 1 d . . .
H3 H 1.0476 -0.2102 0.1158 0.060 Uiso 1 1 calc R . .
O4 O 1.0767(5) -0.0205(2) 0.57613(18) 0.0476(7) Uani 1 1 d . . .
O5 O 1.2444(5) -0.1476(3) -0.0771(2) 0.0549(9) Uani 1 1 d . . .
F6 F 1.4327(5) 0.1919(2) 0.43017(19) 0.0587(7) Uani 1 1 d . . .
O7 O 1.2323(5) -0.1047(2) 0.32784(17) 0.0382(6) Uani 1 1 d . . .
O8 O 1.4323(5) 0.0323(2) 0.37339(17) 0.0393(6) Uani 1 1 d . . .
H8 H 1.3969 -0.0079 0.3523 0.059 Uiso 1 1 calc R . .
N9 N 0.8882(6) -0.2928(3) 0.5055(2) 0.0362(7) Uani 1 1 d . . .
H9 H 0.7120 -0.2841 0.5202 0.043 Uiso 1 1 d R . .
C10 C 1.0658(7) -0.1376(3) 0.3875(2) 0.0319(8) Uani 1 1 d . . .
O11 O 0.7831(5) -0.1152(2) 0.13905(17) 0.0382(6) Uani 1 1 d . . .
F12 F 0.9963(5) -0.4524(2) 0.13759(18) 0.0603(7) Uani 1 1 d . . .
N13 N 0.6178(5) -0.1379(2) 0.0314(2) 0.0311(7) Uani 1 1 d . . .
H13 H 0.5364 -0.1023 -0.0221 0.037 Uiso 1 1 d R . .
F14 F 1.0338(5) 0.20411(19) 0.45380(18) 0.0576(7) Uani 1 1 d . . .
O15 O 1.4767(5) -0.0638(2) 0.54091(18) 0.0443(7) Uani 1 1 d . . .
F16 F 0.9482(5) -0.4168(2) 0.00352(19) 0.0597(7) Uani 1 1 d . . .
N17 N 0.4449(6) 0.0765(2) -0.03997(19) 0.0342(7) Uani 1 1 d . . .
H17 H 0.2866 0.0680 -0.0553 0.041 Uiso 1 1 d R . .
F18 F 1.3057(4) -0.4093(2) 0.04198(19) 0.0553(7) Uani 1 1 d . . .
O19 O 0.8879(5) 0.0969(2) -0.08333(19) 0.0443(7) Uani 1 1 d . . .
N20 N 0.9478(5) -0.0768(2) 0.4277(2) 0.0334(7) Uani 1 1 d . . .
H20 H 0.8348 -0.1072 0.4778 0.040 Uiso 1 1 d R . .
F21 F 1.1983(6) 0.2357(2) 0.32435(18) 0.0636(7) Uani 1 1 d . . .
O22 O 1.3127(5) -0.3091(2) 0.54928(19) 0.0455(7) Uani 1 1 d . . .
C23 C 0.9855(7) -0.2490(3) 0.4136(2) 0.0326(8) Uani 1 1 d . . .
H23 H 1.1283 -0.2956 0.4063 0.039 Uiso 1 1 d R . .
C24 C 1.0653(7) -0.1969(3) -0.0555(3) 0.0380(9) Uani 1 1 d . . .
C25 C 1.1212(7) -0.4911(3) 0.6003(3) 0.0360(9) Uani 1 1 d . . .
C26 C 0.2665(7) 0.0203(3) 0.1126(3) 0.0391(9) Uani 1 1 d . . .
H26A H 0.3134 -0.0288 0.1697 0.047 Uiso 1 1 d R . .
H26B H 0.1557 -0.0117 0.0920 0.047 Uiso 1 1 d R . .
C27 C 0.7587(7) 0.3148(3) -0.0906(3) 0.0416(10) Uani 1 1 d . . .
H27 H 0.8902 0.2668 -0.0569 0.050 Uiso 1 1 d R . .
O28 O 0.9522(6) -0.3463(2) 0.66019(18) 0.0506(7) Uani 1 1 d . . .
C29 C 0.9911(7) -0.2697(3) 0.0405(3) 0.0338(8) Uani 1 1 d . . .
C30 C 0.1333(7) 0.1227(3) 0.1165(2) 0.0357(9) Uani 1 1 d . . .
O31 O 0.9041(6) -0.1961(3) -0.10858(19) 0.0551(8) Uani 1 1 d . . .
C32 C 0.5026(7) 0.0300(3) 0.0516(2) 0.0323(8) Uani 1 1 d . . .
H32 H 0.6027 0.0776 0.0593 0.039 Uiso 1 1 d R . .
C33 C -0.0991(7) 0.1176(3) 0.1643(2) 0.0368(9) Uani 1 1 d . . .
H33 H -0.1720 0.0506 0.1908 0.044 Uiso 1 1 d R . .
C34 C 1.0610(7) -0.3882(3) 0.0558(3) 0.0441(10) Uani 1 1 d . . .
C35 C 0.2290(7) 0.2219(3) 0.0774(3) 0.0385(9) Uani 1 1 d . . .
H35 H 0.3853 0.2281 0.0430 0.046 Uiso 1 1 d R . .
C36 C 0.7071(7) -0.2515(3) 0.0603(3) 0.0376(9) Uani 1 1 d . . .
H36A H 0.6717 -0.2858 0.1222 0.045 Uiso 1 1 d R . .
H36B H 0.6236 -0.2840 0.0316 0.045 Uiso 1 1 d R . .
O37 O 0.5872(6) 0.1365(2) -0.19490(17) 0.0473(7) Uani 1 1 d . . .
C38 C 0.7298(7) -0.3459(3) 0.3513(2) 0.0356(9) Uani 1 1 d . . .
C39 C -0.1249(8) 0.3056(4) 0.1349(3) 0.0479(11) Uani 1 1 d . . .
H39 H -0.2162 0.3678 0.1412 0.058 Uiso 1 1 d R . .
C40 C 1.2260(7) 0.0535(3) 0.4247(2) 0.0334(8) Uani 1 1 d . . .
C41 C 0.8638(8) -0.4445(3) 0.3937(3) 0.0461(10) Uani 1 1 d . . .
H41 H 0.9967 -0.4497 0.4286 0.055 Uiso 1 1 d R . .
C42 C 0.9385(8) -0.5563(3) 0.6497(3) 0.0435(10) Uani 1 1 d . . .
H42 H 0.7964 -0.5262 0.6753 0.052 Uiso 1 1 d R . .
C43 C 1.2479(7) -0.0138(3) 0.5232(3) 0.0380(9) Uani 1 1 d . . .
C44 C 0.7903(7) -0.2410(3) 0.3532(2) 0.0377(9) Uani 1 1 d . . .
H44A H 0.6352 -0.2104 0.3717 0.045 Uiso 1 1 d R . .
H44B H 0.8386 -0.1956 0.2942 0.045 Uiso 1 1 d R . .
C45 C 0.6037(7) 0.2756(3) -0.1294(3) 0.0373(9) Uani 1 1 d . . .
C46 C 0.6469(6) -0.0804(3) 0.0769(3) 0.0327(8) Uani 1 1 d . . .
C47 C 0.3710(8) 0.4504(4) -0.1871(3) 0.0476(11) Uani 1 1 d . . .
H47 H 0.2358 0.4971 -0.2195 0.057 Uiso 1 1 d R . .
C48 C 1.3323(8) -0.5324(3) 0.5644(3) 0.0436(10) Uani 1 1 d . . .
H48 H 1.4546 -0.4852 0.5290 0.052 Uiso 1 1 d R . .
C49 C 0.9781(7) 0.0360(3) 0.3994(3) 0.0349(9) Uani 1 1 d . . .
H49A H 0.9772 0.0703 0.3371 0.042 Uiso 1 1 d R . .
H49B H 0.8440 0.0698 0.4252 0.042 Uiso 1 1 d R . .
C50 C 0.5263(8) 0.4905(4) -0.1501(3) 0.0459(10) Uani 1 1 d . . .
C51 C 1.3618(8) -0.6398(4) 0.5794(3) 0.0504(11) Uani 1 1 d . . .
H51 H 1.5098 -0.6695 0.5562 0.061 Uiso 1 1 d R . .
C52 C 0.5346(7) -0.3416(3) 0.3034(3) 0.0420(10) Uani 1 1 d . . .
H52 H 0.4385 -0.2740 0.2745 0.050 Uiso 1 1 d R . .
C53 C 1.2213(8) 0.1716(3) 0.4086(3) 0.0441(10) Uani 1 1 d . . .
C54 C 1.1811(9) -0.7077(4) 0.6293(3) 0.0468(11) Uani 1 1 d . . .
C55 C 0.9680(9) -0.6634(4) 0.6622(3) 0.0473(11) Uani 1 1 d . . .
H55 H 0.8385 -0.7087 0.6938 0.057 Uiso 1 1 d R . .
C56 C 0.6135(10) -0.5293(4) 0.3371(4) 0.0615(14) Uani 1 1 d . . .
H56 H 0.5748 -0.5932 0.3326 0.074 Uiso 1 1 d R . .
C57 C -0.2263(8) 0.2062(3) 0.1739(3) 0.0429(9) Uani 1 1 d . . .
H57 H -0.3830 0.1999 0.2081 0.051 Uiso 1 1 d R . .
C58 C 0.1030(8) 0.3116(3) 0.0877(3) 0.0475(11) Uani 1 1 d . . .
H58 H 0.1738 0.3791 0.0616 0.057 Uiso 1 1 d R . .
C59 C 0.4908(11) 0.6081(4) -0.1649(3) 0.0621(14) Uani 1 1 d . . .
H59A H 0.6125 0.6222 -0.1350 0.075 Uiso 1 1 d R . .
H59B H 0.3259 0.6253 -0.1431 0.075 Uiso 1 1 d R . .
H59C H 0.5119 0.6514 -0.2263 0.075 Uiso 1 1 d R . .
C60 C 1.5072(9) -0.1298(4) 0.6324(3) 0.0594(13) Uani 1 1 d . . .
H60A H 1.6756 -0.1634 0.6403 0.071 Uiso 1 1 d R . .
H60B H 1.3932 -0.1842 0.6536 0.071 Uiso 1 1 d R . .
H60C H 1.4720 -0.0845 0.6642 0.071 Uiso 1 1 d R . .
C61 C 0.4108(8) 0.3438(3) -0.1775(3) 0.0446(10) Uani 1 1 d . . .
H61 H 0.3039 0.3168 -0.2037 0.054 Uiso 1 1 d R . .
C62 C 0.8070(10) -0.5355(4) 0.3859(3) 0.0586(13) Uani 1 1 d . . .
H62 H 0.9049 -0.6029 0.4141 0.070 Uiso 1 1 d R . .
C63 C 0.7158(8) 0.4215(4) -0.1020(3) 0.0482(11) Uani 1 1 d . . .
H63 H 0.8203 0.4505 -0.0765 0.058 Uiso 1 1 d R . .
C64 C 1.2156(11) -0.8267(4) 0.6487(3) 0.0644(14) Uani 1 1 d . . .
H64A H 1.0723 -0.8601 0.6830 0.077 Uiso 1 1 d R . .
H64B H 1.3620 -0.8586 0.6807 0.077 Uiso 1 1 d R . .
H64C H 1.2362 -0.8370 0.5952 0.077 Uiso 1 1 d R . .
C65 C 0.4770(9) -0.4325(4) 0.2963(3) 0.0541(12) Uani 1 1 d . . .
H65 H 0.3408 -0.4267 0.2625 0.065 Uiso 1 1 d R . .
C66 C 0.9422(11) -0.1251(5) -0.1992(3) 0.0765(17) Uani 1 1 d . . .
H66A H 0.8136 -0.1314 -0.2309 0.092 Uiso 1 1 d R . .
H66B H 1.1027 -0.1459 -0.2220 0.092 Uiso 1 1 d R . .
H66C H 0.9353 -0.0520 -0.2053 0.092 Uiso 1 1 d R . .

loop_
_atom_site_aniso_label
_atom_site_aniso_U_11
_atom_site_aniso_U_22
_atom_site_aniso_U_33
_atom_site_aniso_U_23
_atom_site_aniso_U_13
_atom_site_aniso_U_12
S1 0.0358(5) 0.0377(6) 0.0327(5) -0.0091(4) -0.0013(4) -0.0057(4)
S2 0.0349(5) 0.0386(6) 0.0330(5) -0.0090(4) -0.0062(4) -0.0029(4)
O3 0.0350(15) 0.0465(18) 0.0421(17) -0.0212(13) -0.0041(12) -0.0058(12)
O4 0.0387(15) 0.060(2) 0.0395(17) -0.0171(15) 0.0005(14) -0.0003(13)
O5 0.0457(18) 0.068(2) 0.0439(19) -0.0095(16) -0.0043(14) -0.0204(16)
F6 0.0558(16) 0.0446(15) 0.081(2) -0.0253(14) -0.0127(14) -0.0150(12)
O7 0.0396(14) 0.0366(15) 0.0337(14) -0.0108(12) 0.0035(12) -0.0044(12)
O8 0.0345(14) 0.0457(17) 0.0351(15) -0.0130(13) 0.0003(12) -0.0084(12)
N9 0.0329(16) 0.0376(18) 0.0317(18) -0.0069(14) -0.0056(14) -0.0021(13)
C10 0.033(2) 0.034(2) 0.0236(19) -0.0043(16) -0.0071(16) -0.0032(16)
O11 0.0469(15) 0.0342(14) 0.0313(14) -0.0098(12) -0.0108(12) -0.0008(12)
F12 0.0677(17) 0.0387(14) 0.0598(17) -0.0077(13) 0.0041(14) -0.0040(12)
N13 0.0270(15) 0.0317(16) 0.0351(17) -0.0141(14) -0.0055(13) 0.0007(12)
F14 0.0594(16) 0.0385(14) 0.0748(19) -0.0248(13) -0.0062(14) 0.0034(12)
O15 0.0378(16) 0.0526(19) 0.0321(16) -0.0079(14) -0.0043(12) 0.0021(13)
F16 0.0581(15) 0.0530(16) 0.087(2) -0.0453(15) -0.0190(14) -0.0008(12)
N17 0.0310(16) 0.0375(18) 0.0301(17) -0.0068(14) -0.0056(14) -0.0085(13)
F18 0.0405(14) 0.0494(15) 0.0778(19) -0.0302(14) -0.0023(13) 0.0035(11)
O19 0.0313(14) 0.0455(17) 0.0503(18) -0.0144(14) -0.0022(13) -0.0005(12)
N20 0.0294(16) 0.0320(17) 0.0361(17) -0.0117(14) 0.0002(13) -0.0028(13)
F21 0.084(2) 0.0373(14) 0.0552(16) -0.0011(12) -0.0138(14) -0.0086(13)
O22 0.0419(16) 0.0432(17) 0.0490(18) -0.0116(14) -0.0145(13) -0.0083(13)
C23 0.0334(19) 0.0322(19) 0.030(2) -0.0105(16) -0.0015(15) -0.0016(15)
C24 0.032(2) 0.044(2) 0.041(2) -0.0203(19) -0.0048(17) -0.0032(17)
C25 0.036(2) 0.037(2) 0.028(2) -0.0035(17) -0.0080(16) -0.0019(17)
C26 0.040(2) 0.037(2) 0.036(2) -0.0085(17) -0.0035(17) -0.0070(17)
C27 0.041(2) 0.043(2) 0.034(2) -0.0059(18) -0.0067(18) -0.0103(18)
O28 0.0603(19) 0.0537(19) 0.0344(16) -0.0156(14) -0.0077(14) 0.0028(14)
C29 0.0266(18) 0.035(2) 0.041(2) -0.0147(17) -0.0031(15) -0.0067(15)
C30 0.040(2) 0.036(2) 0.031(2) -0.0116(17) -0.0075(17) -0.0037(16)
O31 0.0504(18) 0.076(2) 0.0420(18) -0.0224(16) -0.0089(14) -0.0167(16)
C32 0.0313(19) 0.034(2) 0.031(2) -0.0112(16) -0.0033(15) -0.0070(15)
C33 0.034(2) 0.043(2) 0.031(2) -0.0114(17) -0.0051(16) -0.0051(17)
C34 0.035(2) 0.039(2) 0.057(3) -0.019(2) -0.005(2) -0.0005(18)
C35 0.039(2) 0.033(2) 0.042(2) -0.0145(18) -0.0013(18) -0.0025(17)
C36 0.0303(19) 0.038(2) 0.049(2) -0.0219(19) -0.0017(17) -0.0043(16)
O37 0.0583(18) 0.0518(18) 0.0333(16) -0.0176(14) -0.0017(14) -0.0099(14)
C38 0.040(2) 0.033(2) 0.030(2) -0.0089(17) 0.0039(17) -0.0089(17)
C39 0.051(3) 0.041(2) 0.053(3) -0.022(2) -0.011(2) 0.0085(19)
C40 0.0298(19) 0.035(2) 0.032(2) -0.0102(17) -0.0019(16) -0.0033(15)
C41 0.051(3) 0.036(2) 0.049(3) -0.015(2) -0.001(2) -0.0043(19)
C42 0.046(2) 0.042(2) 0.035(2) -0.0071(19) -0.0018(19) -0.0081(19)
C43 0.032(2) 0.040(2) 0.047(2) -0.0214(19) -0.0070(19) -0.0042(17)
C44 0.044(2) 0.032(2) 0.033(2) -0.0076(17) -0.0077(17) -0.0015(16)
C45 0.034(2) 0.039(2) 0.033(2) -0.0078(18) 0.0010(17) -0.0060(17)
C46 0.0251(18) 0.038(2) 0.035(2) -0.0131(18) 0.0005(16) -0.0079(15)
C47 0.048(2) 0.046(3) 0.037(2) -0.0070(19) -0.0037(19) 0.002(2)
C48 0.036(2) 0.042(2) 0.045(2) -0.0105(19) -0.0008(18) -0.0022(18)
C49 0.034(2) 0.030(2) 0.036(2) -0.0093(17) -0.0063(16) 0.0005(15)
C50 0.055(3) 0.041(2) 0.033(2) -0.0072(19) 0.003(2) -0.006(2)
C51 0.048(3) 0.054(3) 0.048(3) -0.021(2) -0.010(2) 0.009(2)
C52 0.042(2) 0.050(3) 0.037(2) -0.019(2) 0.0014(18) -0.0103(19)
C53 0.047(2) 0.038(2) 0.046(3) -0.014(2) -0.008(2) -0.0052(19)
C54 0.064(3) 0.041(2) 0.037(2) -0.014(2) -0.016(2) -0.002(2)
C55 0.059(3) 0.047(3) 0.035(2) -0.0108(19) -0.006(2) -0.017(2)
C56 0.077(3) 0.049(3) 0.069(3) -0.032(3) 0.008(3) -0.025(3)
C57 0.041(2) 0.048(2) 0.041(2) -0.019(2) -0.0045(18) 0.0001(18)
C58 0.050(3) 0.033(2) 0.056(3) -0.015(2) -0.007(2) -0.0007(18)
C59 0.084(4) 0.045(3) 0.047(3) -0.013(2) 0.010(3) -0.004(3)
C60 0.057(3) 0.068(3) 0.037(2) -0.009(2) -0.010(2) 0.015(2)
C61 0.042(2) 0.050(3) 0.035(2) -0.010(2) -0.0041(18) -0.0059(19)
C62 0.075(3) 0.035(2) 0.063(3) -0.020(2) 0.004(3) -0.004(2)
C63 0.055(3) 0.044(3) 0.049(3) -0.018(2) -0.003(2) -0.014(2)
C64 0.102(4) 0.045(3) 0.051(3) -0.020(2) -0.024(3) -0.001(3)
C65 0.052(3) 0.063(3) 0.055(3) -0.029(3) 0.007(2) -0.023(2)
C66 0.074(4) 0.112(5) 0.035(3) -0.017(3) -0.011(2) -0.013(3)

loop_
_geom_bond_atom_site_label_1
_geom_bond_atom_site_label_2
_geom_bond_distance
_geom_bond_site_symmetry_2
_geom_bond_publ_flag
S1 O19 1.425(3) . ?
S1 O37 1.429(3) . ?
S1 N17 1.624(3) . ?
S1 C45 1.756(4) . ?
S2 O28 1.433(3) . ?
S2 O22 1.439(3) . ?
S2 N9 1.626(3) . ?
S2 C25 1.763(4) . ?
O3 C29 1.394(4) . ?
O3 H3 0.8200 . ?
O4 C43 1.192(5) . ?
O5 C24 1.194(4) . ?
F6 C53 1.339(5) . ?
O7 C10 1.246(4) . ?
O8 C40 1.400(4) . ?
O8 H8 0.8200 . ?
N9 C23 1.473(5) . ?
N9 H9 0.9600 . ?
C10 N20 1.329(5) . ?
C10 C23 1.517(5) . ?
O11 C46 1.243(4) . ?
F12 C34 1.333(5) . ?
N13 C46 1.337(5) . ?
N13 C36 1.453(5) . ?
N13 H13 0.9601 . ?
F14 C53 1.331(5) . ?
O15 C43 1.332(5) . ?
O15 C60 1.450(5) . ?
F16 C34 1.334(5) . ?
N17 C32 1.463(5) . ?
N17 H17 0.9601 . ?
F18 C34 1.329(5) . ?
N20 C49 1.447(5) . ?
N20 H20 0.9599 . ?
F21 C53 1.340(5) . ?
C23 C44 1.516(5) . ?
C23 H23 0.9599 . ?
C24 O31 1.319(5) . ?
C24 C29 1.552(6) . ?
C25 C42 1.383(6) . ?
C25 C48 1.387(6) . ?
C26 C30 1.506(5) . ?
C26 C32 1.526(5) . ?
C26 H26A 0.9599 . ?
C26 H26B 0.9602 . ?
C27 C63 1.383(6) . ?
C27 C45 1.402(6) . ?
C27 H27 0.9601 . ?
C29 C34 1.533(6) . ?
C29 C36 1.541(5) . ?
C30 C35 1.389(5) . ?
C30 C33 1.404(5) . ?
O31 C66 1.445(6) . ?
C32 C46 1.515(5) . ?
C32 H32 0.9600 . ?
C33 C57 1.368(6) . ?
C33 H33 0.9599 . ?
C35 C58 1.383(6) . ?
C35 H35 0.9599 . ?
C36 H36A 0.9599 . ?
C36 H36B 0.9600 . ?
C38 C41 1.386(6) . ?
C38 C52 1.387(5) . ?
C38 C44 1.530(5) . ?
C39 C58 1.378(6) . ?
C39 C57 1.406(6) . ?
C39 H39 0.9600 . ?
C40 C53 1.522(6) . ?
C40 C49 1.533(5) . ?
C40 C43 1.544(5) . ?
C41 C62 1.384(6) . ?
C41 H41 0.9599 . ?
C42 C55 1.382(6) . ?
C42 H42 0.9600 . ?
C44 H44A 0.9600 . ?
C44 H44B 0.9598 . ?
C45 C61 1.389(6) . ?
C47 C61 1.389(6) . ?
C47 C50 1.390(6) . ?
C47 H47 0.9601 . ?
C48 C51 1.375(6) . ?
C48 H48 0.9600 . ?
C49 H49A 0.9601 . ?
C49 H49B 0.9599 . ?
C50 C63 1.379(6) . ?
C50 C59 1.511(6) . ?
C51 C54 1.396(6) . ?
C51 H51 0.9600 . ?
C52 C65 1.379(6) . ?
C52 H52 0.9600 . ?
C54 C55 1.390(6) . ?
C54 C64 1.512(6) . ?
C55 H55 0.9600 . ?
C56 C65 1.370(7) . ?
C56 C62 1.381(7) . ?
C56 H56 0.9599 . ?
C57 H57 0.9599 . ?
C58 H58 0.9600 . ?
C59 H59A 0.9599 . ?
C59 H59B 0.9599 . ?
C59 H59C 0.9600 . ?
C60 H60A 0.9601 . ?
C60 H60B 0.9599 . ?
C60 H60C 0.9600 . ?
C61 H61 0.9600 . ?
C62 H62 0.9600 . ?
C63 H63 0.9600 . ?
C64 H64A 0.9600 . ?
C64 H64B 0.9600 . ?
C64 H64C 0.9600 . ?
C65 H65 0.9600 . ?
C66 H66A 0.9601 . ?
C66 H66B 0.9600 . ?
C66 H66C 0.9599 . ?

loop_
_cod_related_entry_id
_cod_related_entry_database
_cod_related_entry_code
1 ChemSpider 9572560
